data_1545216
loop_
_publ_author_name
'Maity, Rajendra'
'Gharui, Chandan'
'Sil, Arun K.'
'Pan, Subhas Chandra'

_publ_section_title
;
 Organocatalytic Asymmetric Michael/Hemiketalization/Retro-aldol Reaction
 of \a-Nitroketones with Unsaturated Pyrazolones: Synthesis of 3-Acyloxy
 Pyrazoles.
;
_journal_issue 3
_journal_name_full 'Organic letters'
_journal_page_first 662
_journal_page_last 665
_journal_paper_doi 10.1021/acs.orglett.6b03823
_journal_volume 19
_journal_year 2017
_chemical_formula_sum 'C25 H20 Cl N3 O4'
_chemical_formula_weight 461.89
_chemical_name_systematic
; 
 ? 
;
_space_group_IT_number 4
_symmetry_cell_setting monoclinic
_symmetry_space_group_name_Hall 'P 2yb'
_symmetry_space_group_name_H-M 'P 1 21 1'
_atom_sites_solution_hydrogens geom
_atom_sites_solution_primary direct
_atom_sites_solution_secondary difmap
_audit_creation_method SHELXL-97
_cell_angle_alpha 90.00
_cell_angle_beta 101.112(13)
_cell_angle_gamma 90.00
_cell_formula_units_Z 4
_cell_length_a 9.2043(12)
_cell_length_b 19.510(3)
_cell_length_c 12.5785(17)
_cell_measurement_reflns_used 2173
_cell_measurement_temperature 296(2)
_cell_measurement_theta_max 24.5930
_cell_measurement_theta_min 3.85
_cell_volume 2216.4(5)
_computing_structure_refinement 'SHELXL-97 (Sheldrick, 1997)'
_computing_structure_solution 'SHELXS-97 (Sheldrick, 1990)'
_diffrn_ambient_temperature 296(2)
_diffrn_measured_fraction_theta_full 0.997
_diffrn_measured_fraction_theta_max 0.997
_diffrn_measurement_device_type 'SuperNova, Single source at offset, Eos'
_diffrn_measurement_method 'CCD plate'
_diffrn_radiation_monochromator graphite
_diffrn_radiation_source 'fine-focus sealed tube'
_diffrn_radiation_type MoK\a
_diffrn_radiation_wavelength 0.71073
_diffrn_reflns_av_R_equivalents 0.0314
_diffrn_reflns_av_sigmaI/netI 0.0660
_diffrn_reflns_limit_h_max 10
_diffrn_reflns_limit_h_min -10
_diffrn_reflns_limit_k_max 23
_diffrn_reflns_limit_k_min -18
_diffrn_reflns_limit_l_max 14
_diffrn_reflns_limit_l_min -12
_diffrn_reflns_number 7764
_diffrn_reflns_theta_full 25.00
_diffrn_reflns_theta_max 25.00
_diffrn_reflns_theta_min 3.22
_exptl_absorpt_coefficient_mu 0.211
_exptl_absorpt_correction_T_max 0.978
_exptl_absorpt_correction_T_min 0.971
_exptl_absorpt_correction_type multi-scan
_exptl_absorpt_process_details multi-scan
_exptl_crystal_colour colorless
_exptl_crystal_density_diffrn 1.384
_exptl_crystal_density_method 'not measured'
_exptl_crystal_description block
_exptl_crystal_F_000 960.0
_exptl_crystal_size_max 0.28
_exptl_crystal_size_mid 0.24
_exptl_crystal_size_min 0.21
_refine_diff_density_max 0.316
_refine_diff_density_min -0.268
_refine_diff_density_rms 0.061
_refine_ls_abs_structure_details 'Flack H D (1983), Acta Cryst. A39, 876-881'
_refine_ls_abs_structure_Flack -0.06(12)
_refine_ls_extinction_method none
_refine_ls_goodness_of_fit_ref 1.080
_refine_ls_hydrogen_treatment mixed
_refine_ls_matrix_type full
_refine_ls_number_parameters 597
_refine_ls_number_reflns 5537
_refine_ls_number_restraints 1
_refine_ls_restrained_S_all 1.079
_refine_ls_R_factor_all 0.0870
_refine_ls_R_factor_gt 0.0643
_refine_ls_shift/su_max 0.097
_refine_ls_shift/su_mean 0.006
_refine_ls_structure_factor_coef Fsqd
_refine_ls_weighting_details 'calc w=1/[\s^2^(Fo^2^)+(0.0995P)^2^+0.0000P] where P=(Fo^2^+2Fc^2^)/3'
_refine_ls_weighting_scheme calc
_refine_ls_wR_factor_gt 0.1727
_refine_ls_wR_factor_ref 0.1987
_reflns_number_gt 4085
_reflns_number_total 5537
_reflns_threshold_expression >2sigma(I)
_cod_data_source_file ol6b03823_si_002.cif
_cod_data_source_block exp_3430
_cod_original_cell_volume 2216.5(5)
_cod_original_sg_symbol_H-M 'P 21'
_cod_database_code 1545216

loop_
_symmetry_equiv_pos_as_xyz
'x, y, z'
'-x, y+1/2, -z'

loop_
_atom_site_label
_atom_site_type_symbol
_atom_site_fract_x
_atom_site_fract_y
_atom_site_fract_z
_atom_site_U_iso_or_equiv
_atom_site_adp_type
_atom_site_occupancy
_atom_site_symmetry_multiplicity
_atom_site_calc_flag
_atom_site_refinement_flags
Cl1 Cl 0.7890(2) 0.21274(12) -0.18927(17) 0.0783(7) Uani 1 1 d .
Cl2 Cl -0.2767(2) 0.43841(13) 1.16005(18) 0.0831(7) Uani 1 1 d .
O2AA O 0.3656(4) 0.3209(2) 0.1517(3) 0.0381(10) Uani 1 1 d .
N0AA N 0.3288(5) 0.3694(3) 0.7182(4) 0.0396(12) Uani 1 1 d .
O3AA O 0.1505(4) 0.3304(2) 0.8211(3) 0.0427(10) Uani 1 1 d .
O4AA O 0.5292(5) 0.2611(3) 0.2724(3) 0.0590(14) Uani 1 1 d .
N3 N 0.1909(5) 0.2891(3) 0.2636(4) 0.0368(12) Uani 1 1 d .
C1 C 0.2881(6) 0.3348(3) 0.2331(5) 0.0362(14) Uani 1 1 d .
C1AA C 0.4933(6) 0.2821(3) 0.1817(5) 0.0402(15) Uani 1 1 d .
N2AA N 0.4024(5) 0.3442(3) 0.6399(4) 0.0470(14) Uani 1 1 d .
O5AA O -0.0082(5) 0.3946(3) 0.7028(4) 0.0620(14) Uani 1 1 d .
N1 N 0.1615(7) 0.5124(3) 0.1532(5) 0.0577(16) Uani 1 1 d .
N3AA N 0.1260(5) 0.3175(3) 0.3423(4) 0.0455(13) Uani 1 1 d .
C3AA C 0.3652(5) 0.4366(3) 0.7565(5) 0.0373(14) Uani 1 1 d .
C4AA C 0.2365(6) 0.3200(3) 0.7421(5) 0.0360(13) Uani 1 1 d .
C5AA C 0.5662(6) 0.2686(3) 0.0869(4) 0.0369(13) Uani 1 1 d .
C6AA C 0.2469(6) 0.2623(3) 0.6814(5) 0.0394(14) Uani 1 1 d .
N2 N 0.3328(6) 0.1451(3) 0.8431(5) 0.0524(16) Uani 1 1 d .
C8AA C 0.0215(6) 0.1868(3) 0.6027(4) 0.0389(14) Uani 1 1 d .
C9AA C 0.7051(7) 0.2343(4) -0.0799(6) 0.0521(18) Uani 1 1 d .
C0BA C 0.6902(6) 0.2263(4) 0.1054(6) 0.0498(18) Uani 1 1 d .
H0BA H 0.7267 0.2095 0.1745 0.060 Uiso 1 1 calc R
C1BA C 0.3541(7) 0.2814(4) 0.6185(5) 0.0472(16) Uani 1 1 d .
C2BA C 0.5410(8) 0.5338(4) 0.4173(5) 0.0584(19) Uani 1 1 d .
H2BA H 0.4835 0.5716 0.3912 0.070 Uiso 1 1 calc R
C3BA C 0.1826(7) 0.3802(4) 0.3578(5) 0.0458(16) Uani 1 1 d .
O O 0.1858(7) 0.4895(4) 0.0692(5) 0.096(2) Uani 1 1 d .
O1 O 0.0414(6) 0.5309(4) 0.1648(6) 0.104(2) Uani 1 1 d .
C6BA C 0.1811(7) 0.1929(4) 0.1352(5) 0.0496(17) Uani 1 1 d .
H6BA H 0.2357 0.2179 0.0936 0.060 Uiso 1 1 calc R
C7BA C 0.5158(6) 0.2961(4) -0.0140(5) 0.0468(17) Uani 1 1 d .
H7BA H 0.4353 0.3258 -0.0260 0.056 Uiso 1 1 calc R
C8BA C 0.1473(6) 0.2207(3) 0.2290(5) 0.0371(14) Uani 1 1 d .
C9BA C 0.2848(6) 0.3934(4) 0.2888(5) 0.0420(15) Uani 1 1 d .
C0CA C -0.0506(6) 0.3831(3) 0.8836(5) 0.0385(14) Uani 1 1 d .
C1CA C -0.0559(7) 0.2439(4) 0.5569(5) 0.0523(17) Uani 1 1 d .
H1CA H -0.0203 0.2878 0.5751 0.063 Uiso 1 1 calc R
C2CA C 0.7468(8) 0.4886(4) 0.5388(6) 0.060(2) Uani 1 1 d .
H2CA H 0.8285 0.4951 0.5942 0.071 Uiso 1 1 calc R
C3CA C 0.0239(6) 0.3721(3) 0.7937(5) 0.0419(15) Uani 1 1 d .
C4CA C 0.5012(6) 0.4694(4) 0.3750(5) 0.0418(15) Uani 1 1 d .
C5CA C -0.1909(7) 0.4153(4) 1.0544(6) 0.0542(18) Uani 1 1 d .
C6CA C 0.0673(7) 0.1825(4) 0.2920(5) 0.0526(17) Uani 1 1 d .
H6CA H 0.0485 0.2007 0.3563 0.063 Uiso 1 1 calc R
O2 O 0.4280(6) 0.1277(4) 0.7979(6) 0.101(2) Uani 1 1 d .
C8CA C 0.0165(8) 0.1185(4) 0.2598(6) 0.0603(19) Uani 1 1 d .
H8CA H -0.0397 0.0940 0.3009 0.072 Uiso 1 1 calc R
O3 O 0.3506(7) 0.1507(5) 0.9395(5) 0.118(3) Uani 1 1 d .
C0DA C 0.5880(6) 0.2786(4) -0.0980(5) 0.0530(18) Uani 1 1 d .
H0DA H 0.5562 0.2971 -0.1667 0.064 Uiso 1 1 calc R
C1DA C -0.1644(8) 0.1143(4) 0.4992(6) 0.064(2) Uani 1 1 d .
H1DA H -0.2002 0.0706 0.4798 0.077 Uiso 1 1 calc R
C2DA C 0.0492(8) 0.0896(4) 0.1649(7) 0.060(2) Uani 1 1 d .
H2DA H 0.0157 0.0459 0.1431 0.073 Uiso 1 1 calc R
C3DA C 0.3741(6) 0.4572(3) 0.2759(5) 0.0477(15) Uani 1 1 d .
H3DA H 0.4213 0.4491 0.2135 0.057 Uiso 1 1 calc R
C4DA C 0.7590(6) 0.2094(4) 0.0203(6) 0.0554(18) Uani 1 1 d .
H4DA H 0.8418 0.1811 0.0319 0.067 Uiso 1 1 calc R
C5DA C 0.3758(7) 0.5260(5) 0.8896(7) 0.063(2) Uani 1 1 d .
H5DA H 0.3528 0.5425 0.9537 0.076 Uiso 1 1 calc R
C C 0.6647(8) 0.5427(4) 0.4977(5) 0.060(2) Uani 1 1 d .
H0 H 0.6913 0.5865 0.5235 0.072 Uiso 1 1 calc R
C6DA C 0.1318(7) 0.1267(4) 0.1041(5) 0.0510(17) Uani 1 1 d .
H6DA H 0.1548 0.1075 0.0418 0.061 Uiso 1 1 calc R
C52 C 0.4426(7) 0.4775(4) 0.6985(5) 0.0461(16) Uani 1 1 d .
H52 H 0.4664 0.4617 0.6343 0.055 Uiso 1 1 calc R
C7DA C -0.1865(7) 0.2344(4) 0.4836(6) 0.061(2) Uani 1 1 d .
H7DA H -0.2376 0.2728 0.4525 0.073 Uiso 1 1 calc R
C8DA C -0.0316(7) 0.1225(4) 0.5722(5) 0.0524(18) Uani 1 1 d .
H8DA H 0.0219 0.0840 0.6007 0.063 Uiso 1 1 calc R
C9DA C 0.3307(7) 0.4606(4) 0.8534(6) 0.0507(17) Uani 1 1 d .
H9DA H 0.2784 0.4331 0.8933 0.061 Uiso 1 1 calc R
C0EA C -0.1756(6) 0.4245(4) 0.8639(5) 0.0489(17) Uani 1 1 d .
H0EA H -0.2119 0.4410 0.7945 0.059 Uiso 1 1 calc R
C1EA C -0.0726(7) 0.3723(4) 1.0720(6) 0.0575(19) Uani 1 1 d .
H1EA H -0.0394 0.3537 1.1404 0.069 Uiso 1 1 calc R
C2EA C 0.1762(7) 0.1933(4) 0.6769(5) 0.0574(18) Uani 1 1 d .
H2EA H 0.2405 0.1637 0.6431 0.069 Uiso 1 1 calc R
C3EA C -0.0017(7) 0.3564(4) 0.9873(6) 0.0532(18) Uani 1 1 d .
H3EA H 0.0801 0.3275 0.9999 0.064 Uiso 1 1 calc R
C51 C 0.4142(9) 0.2394(5) 0.5373(6) 0.070(2) Uani 1 1 d .
H51A H 0.4846 0.2661 0.5077 0.106 Uiso 1 1 calc R
H51B H 0.3346 0.2259 0.4801 0.106 Uiso 1 1 calc R
H51C H 0.4620 0.1993 0.5720 0.106 Uiso 1 1 calc R
C50 C 0.5878(8) 0.4147(4) 0.4192(6) 0.061(2) Uani 1 1 d .
H50 H 0.5620 0.3707 0.3940 0.073 Uiso 1 1 calc R
C3 C 0.2828(7) 0.5220(4) 0.2513(6) 0.0577(18) Uani 1 1 d .
H3A H 0.2394 0.5338 0.3133 0.069 Uiso 1 1 calc R
H3B H 0.3465 0.5594 0.2384 0.069 Uiso 1 1 calc R
C4 C 0.1345(8) 0.4260(4) 0.4402(5) 0.0612(19) Uani 1 1 d .
H4A H 0.0693 0.4607 0.4040 0.092 Uiso 1 1 calc R
H4B H 0.2198 0.4472 0.4837 0.092 Uiso 1 1 calc R
H4C H 0.0838 0.3993 0.4858 0.092 Uiso 1 1 calc R
C5 C 0.1787(7) 0.1621(4) 0.7847(6) 0.066(2) Uani 1 1 d .
H5A H 0.1196 0.1206 0.7758 0.080 Uiso 1 1 calc R
H5B H 0.1339 0.1937 0.8285 0.080 Uiso 1 1 calc R
C6 C 0.4532(8) 0.5659(4) 0.8316(6) 0.0571(19) Uani 1 1 d .
H6 H 0.4845 0.6092 0.8571 0.069 Uiso 1 1 calc R
C7 C -0.2470(7) 0.4412(4) 0.9504(6) 0.060(2) Uani 1 1 d .
H7 H -0.3304 0.4691 0.9385 0.072 Uiso 1 1 calc R
C8 C 0.4855(7) 0.5431(4) 0.7363(6) 0.0585(19) Uani 1 1 d .
H8 H 0.5363 0.5713 0.6963 0.070 Uiso 1 1 calc R
C9 C -0.2435(7) 0.1717(4) 0.4551(6) 0.058(2) Uani 1 1 d .
H9 H -0.3335 0.1671 0.4071 0.070 Uiso 1 1 calc R
C10 C 0.7113(8) 0.4236(5) 0.4996(7) 0.074(2) Uani 1 1 d .
H10 H 0.7696 0.3863 0.5269 0.089 Uiso 1 1 calc R

loop_
_atom_site_aniso_label
_atom_site_aniso_U_11
_atom_site_aniso_U_22
_atom_site_aniso_U_33
_atom_site_aniso_U_23
_atom_site_aniso_U_13
_atom_site_aniso_U_12
Cl1 0.0694(11) 0.0897(19) 0.0859(13) -0.0207(12) 0.0402(10) -0.0009(11)
Cl2 0.0704(11) 0.100(2) 0.0889(14) -0.0218(14) 0.0404(10) -0.0084(12)
O2AA 0.0346(19) 0.040(3) 0.040(2) 0.0087(19) 0.0076(15) 0.0035(19)
N0AA 0.040(2) 0.033(3) 0.046(3) -0.003(2) 0.009(2) -0.005(2)
O3AA 0.037(2) 0.042(3) 0.048(2) 0.009(2) 0.0058(17) 0.006(2)
O4AA 0.059(2) 0.076(4) 0.039(2) 0.010(2) 0.0010(19) 0.025(3)
N3 0.040(2) 0.032(3) 0.041(3) -0.002(2) 0.011(2) 0.003(2)
C1 0.031(3) 0.031(4) 0.045(3) 0.001(3) 0.003(2) 0.004(3)
C1AA 0.025(3) 0.039(4) 0.055(4) 0.004(3) 0.004(2) 0.001(3)
N2AA 0.049(3) 0.050(4) 0.046(3) -0.004(3) 0.017(2) 0.004(3)
O5AA 0.061(3) 0.075(4) 0.049(3) 0.013(3) 0.005(2) 0.022(3)
N1 0.059(4) 0.048(4) 0.059(4) 0.000(3) -0.006(3) -0.003(3)
N3AA 0.049(3) 0.044(4) 0.045(3) 0.001(3) 0.013(2) 0.001(3)
C3AA 0.031(3) 0.038(4) 0.042(3) 0.002(3) 0.004(2) -0.004(3)
C4AA 0.033(3) 0.032(4) 0.042(3) 0.004(3) 0.003(2) 0.001(3)
C5AA 0.036(3) 0.031(4) 0.042(3) 0.002(3) 0.003(2) 0.005(3)
C6AA 0.034(3) 0.030(4) 0.048(3) -0.002(3) -0.008(2) 0.005(3)
N2 0.048(3) 0.047(4) 0.056(4) 0.015(3) -0.006(3) 0.001(3)
C8AA 0.039(3) 0.034(4) 0.042(3) 0.003(3) 0.005(2) 0.004(3)
C9AA 0.042(3) 0.051(5) 0.068(4) -0.013(4) 0.022(3) -0.005(3)
C0BA 0.036(3) 0.050(5) 0.061(4) 0.014(3) 0.003(3) 0.013(3)
C1BA 0.057(4) 0.036(4) 0.049(3) -0.007(3) 0.010(3) 0.002(3)
C2BA 0.066(4) 0.045(5) 0.057(4) 0.001(4) -0.008(3) -0.005(4)
C3BA 0.054(3) 0.039(4) 0.040(3) -0.009(3) 0.000(3) 0.003(3)
O 0.111(4) 0.124(6) 0.055(3) -0.012(4) 0.025(3) -0.027(4)
O1 0.059(3) 0.094(6) 0.150(6) -0.028(5) 0.000(4) 0.011(3)
C6BA 0.051(4) 0.039(4) 0.061(4) -0.010(3) 0.016(3) -0.011(3)
C7BA 0.030(3) 0.058(5) 0.051(3) -0.001(3) 0.005(2) 0.008(3)
C8BA 0.041(3) 0.025(4) 0.045(3) -0.003(3) 0.007(2) 0.002(3)
C9BA 0.039(3) 0.038(4) 0.045(3) -0.002(3) -0.001(3) 0.004(3)
C0CA 0.026(3) 0.033(4) 0.055(4) 0.003(3) 0.006(2) -0.005(3)
C1CA 0.055(4) 0.038(4) 0.058(4) -0.010(3) -0.004(3) 0.002(3)
C2CA 0.062(4) 0.054(6) 0.055(4) 0.008(4) -0.005(3) -0.015(4)
C3CA 0.031(3) 0.036(4) 0.057(4) 0.001(3) 0.003(2) 0.007(3)
C4CA 0.041(3) 0.039(4) 0.045(3) -0.006(3) 0.005(2) -0.007(3)
C5CA 0.044(3) 0.055(5) 0.067(4) -0.007(4) 0.017(3) -0.008(3)
C6CA 0.064(4) 0.044(5) 0.057(4) 0.003(4) 0.027(3) -0.005(4)
O2 0.076(4) 0.119(6) 0.109(5) -0.020(4) 0.021(3) 0.036(4)
C8CA 0.071(5) 0.046(5) 0.067(5) 0.002(4) 0.022(4) -0.009(4)
O3 0.100(4) 0.196(9) 0.060(4) -0.002(4) 0.020(3) -0.035(5)
C0DA 0.045(3) 0.068(5) 0.042(3) -0.001(3) 0.001(3) 0.003(3)
C1DA 0.064(4) 0.047(5) 0.074(5) 0.009(4) -0.004(4) -0.024(4)
C2DA 0.064(4) 0.036(5) 0.081(5) 0.003(4) 0.012(4) -0.002(4)
C3DA 0.055(3) 0.029(4) 0.056(4) 0.003(3) 0.000(3) -0.002(3)
C4DA 0.036(3) 0.059(5) 0.072(4) 0.005(4) 0.010(3) 0.013(3)
C5DA 0.051(4) 0.064(6) 0.076(5) -0.017(4) 0.018(4) 0.003(4)
C 0.080(5) 0.037(4) 0.053(4) -0.003(4) -0.011(3) -0.009(4)
C6DA 0.059(4) 0.038(4) 0.056(4) -0.017(3) 0.009(3) -0.002(3)
C52 0.053(3) 0.035(4) 0.049(3) -0.002(3) 0.008(3) -0.003(3)
C7DA 0.053(4) 0.050(5) 0.068(4) -0.005(4) -0.014(3) 0.012(4)
C8DA 0.056(4) 0.031(4) 0.062(4) 0.014(3) -0.011(3) -0.005(3)
C9DA 0.052(3) 0.044(5) 0.059(4) -0.006(4) 0.017(3) 0.002(3)
C0EA 0.040(3) 0.050(5) 0.058(4) 0.011(4) 0.011(3) 0.002(3)
C1EA 0.054(4) 0.057(5) 0.063(4) 0.004(4) 0.014(3) 0.008(4)
C2EA 0.058(4) 0.046(4) 0.059(4) 0.009(4) -0.012(3) -0.013(4)
C3EA 0.049(3) 0.050(5) 0.060(4) 0.004(4) 0.011(3) 0.009(3)
C51 0.099(5) 0.054(5) 0.064(5) -0.006(4) 0.030(4) 0.015(5)
C50 0.065(4) 0.031(4) 0.077(5) -0.005(4) -0.011(4) 0.003(3)
C3 0.057(4) 0.044(5) 0.066(4) 0.005(4) -0.004(3) -0.002(3)
C4 0.087(5) 0.050(5) 0.050(4) -0.004(4) 0.022(3) 0.011(4)
C5 0.062(4) 0.058(5) 0.072(5) 0.025(4) -0.006(3) -0.016(4)
C6 0.057(4) 0.032(4) 0.081(5) -0.012(4) 0.010(4) -0.008(3)
C7 0.045(4) 0.048(5) 0.091(6) 0.008(4) 0.024(4) 0.004(4)
C8 0.059(4) 0.039(5) 0.079(5) 0.010(4) 0.018(4) -0.006(3)
C9 0.049(4) 0.055(5) 0.062(4) 0.000(4) -0.013(3) -0.004(4)
C10 0.069(4) 0.047(6) 0.093(6) -0.001(5) -0.015(4) 0.010(4)

loop_
_atom_type_symbol
_atom_type_description
_atom_type_scat_dispersion_real
_atom_type_scat_dispersion_imag
_atom_type_scat_source
C C 0.0033 0.0016 'International Tables Vol C Tables 4.2.6.8 and 6.1.1.4'
H H 0.0000 0.0000 'International Tables Vol C Tables 4.2.6.8 and 6.1.1.4'
N N 0.0061 0.0033 'International Tables Vol C Tables 4.2.6.8 and 6.1.1.4'
O O 0.0106 0.0060 'International Tables Vol C Tables 4.2.6.8 and 6.1.1.4'
Cl Cl 0.1484 0.1585 'International Tables Vol C Tables 4.2.6.8 and 6.1.1.4'

loop_
_geom_angle_atom_site_label_1
_geom_angle_atom_site_label_2
_geom_angle_atom_site_label_3
_geom_angle
C1 O2AA C1AA 115.8(4)
C4AA N0AA N2AA 108.5(5)
C4AA N0AA C3AA 134.5(5)
N2AA N0AA C3AA 117.0(5)
C4AA O3AA C3CA 117.7(4)
C1 N3 N3AA 109.9(5)
C1 N3 C8BA 132.7(5)
N3AA N3 C8BA 117.4(5)
C9BA C1 N3 109.0(5)
C9BA C1 O2AA 128.2(6)
N3 C1 O2AA 122.6(5)
O4AA C1AA O2AA 120.7(5)
O4AA C1AA C5AA 127.9(5)
O2AA C1AA C5AA 111.4(5)
C1BA N2AA N0AA 106.5(5)
O1 N1 O 123.3(7)
O1 N1 C3 114.7(7)
O N1 C3 121.9(6)
C3BA N3AA N3 105.4(5)
C52 C3AA C9DA 119.9(6)
C52 C3AA N0AA 118.2(5)
C9DA C3AA N0AA 121.9(5)
N0AA C4AA C6AA 110.2(5)
N0AA C4AA O3AA 121.2(5)
C6AA C4AA O3AA 128.6(6)
C7BA C5AA C0BA 120.4(6)
C7BA C5AA C1AA 122.9(5)
C0BA C5AA C1AA 116.7(5)
C4AA C6AA C1BA 102.9(6)
C4AA C6AA C2EA 133.2(6)
C1BA C6AA C2EA 123.9(6)
O2 N2 O3 122.9(7)
O2 N2 C5 123.1(6)
O3 N2 C5 114.0(7)
C8DA C8AA C1CA 119.4(5)
C8DA C8AA C2EA 118.6(6)
C1CA C8AA C2EA 121.5(6)
C4DA C9AA C0DA 121.3(6)
C4DA C9AA Cl1 120.5(5)
C0DA C9AA Cl1 118.3(5)
C4DA C0BA C5AA 119.6(6)
N2AA C1BA C6AA 111.9(6)
N2AA C1BA C51 119.7(6)
C6AA C1BA C51 128.4(7)
C C2BA C4CA 121.0(7)
N3AA C3BA C9BA 111.3(6)
N3AA C3BA C4 119.4(6)
C9BA C3BA C4 129.4(7)
C8BA C6BA C6DA 118.9(6)
C5AA C7BA C0DA 118.6(6)
C6BA C8BA C6CA 120.2(6)
C6BA C8BA N3 121.7(5)
C6CA C8BA N3 118.1(6)
C1 C9BA C3BA 104.4(6)
C1 C9BA C3DA 125.1(5)
C3BA C9BA C3DA 130.5(6)
C0EA C0CA C3EA 119.4(6)
C0EA C0CA C3CA 116.6(5)
C3EA C0CA C3CA 124.0(5)
C7DA C1CA C8AA 118.8(7)
C C2CA C10 120.5(7)
O5AA C3CA O3AA 118.8(5)
O5AA C3CA C0CA 128.3(5)
O3AA C3CA C0CA 112.8(5)
C50 C4CA C2BA 117.1(6)
C50 C4CA C3DA 119.4(6)
C2BA C4CA C3DA 123.3(6)
C1EA C5CA C7 120.9(6)
C1EA C5CA Cl2 120.3(6)
C7 C5CA Cl2 118.8(5)
C8CA C6CA C8BA 120.5(6)
C6CA C8CA C2DA 120.1(7)
C9AA C0DA C7BA 120.3(6)
C9 C1DA C8DA 119.8(7)
C6DA C2DA C8CA 119.3(7)
C3 C3DA C9BA 114.5(5)
C3 C3DA C4CA 109.7(5)
C9BA C3DA C4CA 112.3(5)
C9AA C4DA C0BA 119.7(6)
C6 C5DA C9DA 120.3(7)
C2CA C C2BA 120.5(7)
C2DA C6DA C6BA 120.9(7)
C3AA C52 C8 119.7(6)
C9 C7DA C1CA 122.9(7)
C8AA C8DA C1DA 120.6(7)
C5DA C9DA C3AA 119.2(7)
C0CA C0EA C7 119.3(6)
C5CA C1EA C3EA 119.6(7)
C5 C2EA C6AA 113.9(6)
C5 C2EA C8AA 111.6(5)
C6AA C2EA C8AA 116.1(5)
C1EA C3EA C0CA 121.3(6)
C4CA C50 C10 121.8(7)
N1 C3 C3DA 111.0(6)
C2EA C5 N2 112.6(6)
C5DA C6 C8 120.7(7)
C5CA C7 C0EA 119.5(6)
C6 C8 C52 120.2(7)
C7DA C9 C1DA 118.4(6)
C2CA C10 C50 118.9(7)

loop_
_geom_bond_atom_site_label_1
_geom_bond_atom_site_label_2
_geom_bond_distance
Cl1 C9AA 1.754(6)
Cl2 C5CA 1.731(7)
O2AA C1 1.383(7)
O2AA C1AA 1.388(7)
N0AA C4AA 1.357(8)
N0AA N2AA 1.389(7)
N0AA C3AA 1.414(8)
O3AA C4AA 1.400(7)
O3AA C3CA 1.408(7)
O4AA C1AA 1.197(7)
N3 C1 1.369(8)
N3 N3AA 1.367(7)
N3 C8BA 1.437(7)
C1 C9BA 1.344(9)
C1AA C5AA 1.500(8)
N2AA C1BA 1.313(8)
O5AA C3CA 1.207(7)
N1 O1 1.199(8)
N1 O 1.207(8)
N1 C3 1.508(8)
N3AA C3BA 1.329(9)
C3AA C52 1.370(8)
C3AA C9DA 1.398(8)
C4AA C6AA 1.374(9)
C5AA C7BA 1.374(8)
C5AA C0BA 1.391(8)
C6AA C1BA 1.429(9)
C6AA C2EA 1.492(10)
N2 O2 1.182(7)
N2 O3 1.198(8)
N2 C5 1.504(8)
C8AA C8DA 1.374(9)
C8AA C1CA 1.387(9)
C8AA C2EA 1.550(8)
C9AA C4DA 1.352(10)
C9AA C0DA 1.366(9)
C0BA C4DA 1.385(9)
C1BA C51 1.497(9)
C2BA C 1.380(9)
C2BA C4CA 1.386(10)
C3BA C9BA 1.421(9)
C3BA C4 1.498(9)
C6BA C8BA 1.387(8)
C6BA C6DA 1.400(10)
C7BA C0DA 1.395(9)
C8BA C6CA 1.396(8)
C9BA C3DA 1.518(9)
C0CA C0EA 1.387(8)
C0CA C3EA 1.396(9)
C0CA C3CA 1.448(8)
C1CA C7DA 1.379(9)
C2CA C 1.342(10)
C2CA C10 1.377(11)
C4CA C50 1.382(9)
C4CA C3DA 1.555(8)
C5CA C1EA 1.358(9)
C5CA C7 1.404(10)
C6CA C8CA 1.367(11)
C8CA C2DA 1.405(11)
C1DA C9 1.392(11)
C1DA C8DA 1.389(9)
C2DA C6DA 1.382(10)
C3DA C3 1.516(9)
C5DA C6 1.359(10)
C5DA C9DA 1.391(11)
C52 C8 1.394(10)
C7DA C9 1.351(11)
C0EA C7 1.413(9)
C1EA C3EA 1.388(9)
C2EA C5 1.481(9)
C50 C10 1.379(10)
C6 C8 1.364(10)
